data_4129969
loop_
_publ_author_name
'Palmer, W. Neil'
'Obligacion, Jennifer V.'
'Pappas, Iraklis'
'Chirik, Paul J.'

_publ_section_title
;
 Cobalt-Catalyzed Benzylic Borylation: Enabling Polyborylation and
 Functionalization of Remote, Unactivated C(sp(3))-H Bonds.
;
_journal_issue 3
_journal_name_full 'Journal of the American Chemical Society'
_journal_page_first 766
_journal_page_last 769
_journal_paper_doi 10.1021/jacs.5b12249
_journal_volume 138
_journal_year 2016
_chemical_formula_sum 'C24 H50 Co N2 Si2'
_chemical_formula_weight 481.77
_space_group_crystal_system monoclinic
_space_group_IT_number 14
_space_group_name_Hall '-P 2ybc'
_space_group_name_H-M_alt 'P 1 21/c 1'
_atom_sites_solution_hydrogens geom
_audit_creation_method SHELXL-2014
_cell_angle_alpha 90
_cell_angle_beta 92.925(2)
_cell_angle_gamma 90
_cell_formula_units_Z 4
_cell_length_a 12.3461(7)
_cell_length_b 13.3612(8)
_cell_length_c 17.5563(11)
_cell_measurement_reflns_used 9155
_cell_measurement_temperature 100(2)
_cell_measurement_theta_max 40.24
_cell_measurement_theta_min 2.78
_cell_volume 2892.3(3)
_computing_cell_refinement 'Bruker SAINT'
_computing_data_collection 'Bruker APEX2'
_computing_data_reduction 'Bruker SAINT'
_computing_molecular_graphics 'ORTEP 3 (Farraguia, 1997)'
_computing_structure_refinement 'SHELXL-2014 (Sheldrick, 2014)'
_computing_structure_solution 'SIR 92 (Giacavazzo, 1993)'
_diffrn_ambient_temperature 100(2)
_diffrn_measured_fraction_theta_full 0.999
_diffrn_measured_fraction_theta_max 0.998
_diffrn_measurement_device_type 'Bruker APEX-II CCD'
_diffrn_measurement_method 'phi and omega scans'
_diffrn_radiation_source 'fine-focus sealed tube'
_diffrn_radiation_type MoK\a
_diffrn_radiation_wavelength 0.71073
_diffrn_reflns_av_R_equivalents 0.0396
_diffrn_reflns_av_unetI/netI 0.0254
_diffrn_reflns_Laue_measured_fraction_full 0.999
_diffrn_reflns_Laue_measured_fraction_max 0.998
_diffrn_reflns_limit_h_max 22
_diffrn_reflns_limit_h_min -22
_diffrn_reflns_limit_k_max 24
_diffrn_reflns_limit_k_min -24
_diffrn_reflns_limit_l_max 31
_diffrn_reflns_limit_l_min -31
_diffrn_reflns_number 193152
_diffrn_reflns_point_group_measured_fraction_full 0.999
_diffrn_reflns_point_group_measured_fraction_max 0.998
_diffrn_reflns_theta_full 25.242
_diffrn_reflns_theta_max 40.366
_diffrn_reflns_theta_min 2.248
_exptl_absorpt_coefficient_mu 0.688
_exptl_absorpt_correction_T_max 0.7479
_exptl_absorpt_correction_T_min 0.6375
_exptl_absorpt_correction_type multi-scan
_exptl_absorpt_process_details 'SADABS v2008/1 (Bruker AXS)'
_exptl_crystal_colour violet
_exptl_crystal_density_diffrn 1.106
_exptl_crystal_description Block
_exptl_crystal_F_000 1052
_exptl_crystal_size_max 0.611
_exptl_crystal_size_mid 0.361
_exptl_crystal_size_min 0.270
_refine_diff_density_max 1.193
_refine_diff_density_min -0.750
_refine_diff_density_rms 0.079
_refine_ls_extinction_method none
_refine_ls_goodness_of_fit_ref 1.040
_refine_ls_hydrogen_treatment mixed
_refine_ls_matrix_type full
_refine_ls_number_parameters 292
_refine_ls_number_reflns 18301
_refine_ls_number_restraints 0
_refine_ls_restrained_S_all 1.040
_refine_ls_R_factor_all 0.0657
_refine_ls_R_factor_gt 0.0414
_refine_ls_shift/su_max 0.004
_refine_ls_shift/su_mean 0.000
_refine_ls_structure_factor_coef Fsqd
_refine_ls_weighting_details 'w=1/[\s^2^(Fo^2^)+(0.0435P)^2^+1.4120P] where P=(Fo^2^+2Fc^2^)/3'
_refine_ls_weighting_scheme calc
_refine_ls_wR_factor_gt 0.0937
_refine_ls_wR_factor_ref 0.1088
_reflns_Friedel_coverage 0.000
_reflns_number_gt 13814
_reflns_number_total 18301
_reflns_threshold_expression 'I > 2\s(I)'
_cod_data_source_file ja5b12249_si_002.cif
_cod_data_source_block wnp26
_cod_original_sg_symbol_H-M 'P 21/c'
_cod_original_formula_sum 'C24 H50 Co N2 Si2 '
_cod_database_code 4129969
_shelx_space_group_comment
;
The symmetry employed for this shelxl refinement is uniquely defined
by the following loop, which should always be used as a source of
symmetry information in preference to the above space-group names.
They are only intended as comments.
;
_shelx_estimated_absorpt_t_min 0.678
_shelx_estimated_absorpt_t_max 0.836
_shelxl_version_number 2014-3

loop_
_space_group_symop_operation_xyz
'x, y, z'
'-x, y+1/2, -z+1/2'
'-x, -y, -z'
'x, -y-1/2, z-1/2'

loop_
_atom_site_label
_atom_site_type_symbol
_atom_site_fract_x
_atom_site_fract_y
_atom_site_fract_z
_atom_site_U_iso_or_equiv
_atom_site_adp_type
_atom_site_occupancy
_atom_site_site_symmetry_order
_atom_site_calc_flag
_atom_site_refinement_flags_posn
_atom_site_refinement_flags_adp
Co1 Co 0.74005(2) 0.71882(2) 0.65302(2) 0.01281(3) Uani 1 1 d . .
Si1 Si 0.48378(2) 0.71775(2) 0.57519(2) 0.01944(5) Uani 1 1 d . .
Si2 Si 0.94377(2) 0.70745(3) 0.53482(2) 0.02827(7) Uani 1 1 d . .
N1 N 0.69469(6) 0.83287(5) 0.72279(4) 0.01460(11) Uani 1 1 d . .
N2 N 0.69621(6) 0.63912(5) 0.74639(4) 0.01443(11) Uani 1 1 d . .
C2 C 0.64714(7) 0.80276(6) 0.78246(5) 0.01612(13) Uani 1 1 d . .
C3 C 0.64730(7) 0.69173(7) 0.79580(5) 0.01564(13) Uani 1 1 d . .
C5 C 0.71245(7) 0.93966(6) 0.70691(5) 0.01662(13) Uani 1 1 d . .
H5 H 0.6488(10) 0.9789(6) 0.7217(2) 0.020 Uiso 1 1 calc R U
C17 C 0.63007(7) 0.69929(7) 0.56404(5) 0.01732(14) Uani 1 1 d . .
H17A H 0.6510(2) 0.7442(5) 0.5233(5) 0.021 Uiso 1 1 calc R U
H17B H 0.63932(12) 0.6310(8) 0.5454(2) 0.021 Uiso 1 1 calc R U
C12 C 0.72362(8) 0.47933(7) 0.68038(5) 0.01830(14) Uani 1 1 d . .
H12A H 0.7757(6) 0.5144(4) 0.6503(3) 0.022 Uiso 1 1 calc R U
H12B H 0.6533(8) 0.48196(7) 0.6528(3) 0.022 Uiso 1 1 calc R U
C21 C 0.90064(7) 0.70974(7) 0.63308(5) 0.01815(14) Uani 1 1 d . .
H21A H 0.9358(4) 0.7652(7) 0.6581(3) 0.022 Uiso 1 1 calc R U
H21B H 0.9282(3) 0.6506(7) 0.6577(3) 0.022 Uiso 1 1 calc R U
C11 C 0.71627(7) 0.53127(6) 0.75736(5) 0.01618(13) Uani 1 1 d . .
H11 H 0.6565(9) 0.5015(4) 0.7851(4) 0.019 Uiso 1 1 calc R U
C13 C 0.75874(9) 0.36994(7) 0.69058(6) 0.02329(17) Uani 1 1 d . .
H13A H 0.7034(6) 0.3334(4) 0.7166(3) 0.028 Uiso 1 1 calc R U
H13B H 0.76584(12) 0.3394(4) 0.6408(6) 0.028 Uiso 1 1 calc R U
C4 C 0.59319(9) 0.65112(8) 0.86406(6) 0.02370(18) Uani 1 1 d . .
H4A H 0.5966(8) 0.5846(7) 0.8638(3) 0.036 Uiso 1 1 calc R U
H4B H 0.5241(8) 0.6703(7) 0.8624(3) 0.036 Uiso 1 1 calc R U
H4C H 0.6269(7) 0.6744(7) 0.9065(5) 0.036 Uiso 1 1 calc R U
C6 C 0.72864(9) 0.95369(8) 0.62194(6) 0.02373(18) Uani 1 1 d . .
H6A H 0.6639(8) 0.9360(2) 0.5938(3) 0.028 Uiso 1 1 calc R U
H6B H 0.7845(7) 0.9104(5) 0.60690(19) 0.028 Uiso 1 1 calc R U
C10 C 0.81356(8) 0.97414(7) 0.75386(6) 0.02191(16) Uani 1 1 d . .
H10A H 0.80042(17) 0.96959(9) 0.8067(6) 0.026 Uiso 1 1 calc R U
H10B H 0.8725(7) 0.9310(5) 0.74403(13) 0.026 Uiso 1 1 calc R U
C16 C 0.82284(9) 0.52117(7) 0.80567(6) 0.02255(17) Uani 1 1 d . .
H16A H 0.8782(7) 0.5584(4) 0.7823(3) 0.027 Uiso 1 1 calc R U
H16B H 0.81369(14) 0.5490(3) 0.8550(6) 0.027 Uiso 1 1 calc R U
C15 C 0.85846(10) 0.41213(8) 0.81413(7) 0.0265(2) Uani 1 1 d . .
H15A H 0.9275(8) 0.40921(9) 0.8413(3) 0.032 Uiso 1 1 calc R U
H15B H 0.8074(6) 0.3765(4) 0.8430(4) 0.032 Uiso 1 1 calc R U
C9 C 0.84416(10) 1.08189(8) 0.73471(7) 0.0267(2) Uani 1 1 d . .
H9A H 0.7876(7) 1.1267(6) 0.7502(2) 0.032 Uiso 1 1 calc R U
H9B H 0.9108(8) 1.0997(2) 0.7631(4) 0.032 Uiso 1 1 calc R U
C14 C 0.86638(9) 0.36250(8) 0.73654(7) 0.02576(19) Uani 1 1 d . .
H14A H 0.9219(7) 0.3944(4) 0.7093(3) 0.031 Uiso 1 1 calc R U
H14B H 0.8857(3) 0.2936(8) 0.74334(11) 0.031 Uiso 1 1 calc R U
C1 C 0.59486(10) 0.86878(8) 0.83922(7) 0.0268(2) Uani 1 1 d . .
H1A H 0.6076(8) 0.9333(7) 0.8281(4) 0.040 Uiso 1 1 calc R U
H1B H 0.6227(7) 0.8550(6) 0.8864(5) 0.040 Uiso 1 1 calc R U
H1C H 0.5229(8) 0.8576(6) 0.8372(5) 0.040 Uiso 1 1 calc R U
C7 C 0.75854(10) 1.06193(8) 0.60339(7) 0.0286(2) Uani 1 1 d . .
H7A H 0.77132(19) 1.06750(11) 0.5495(7) 0.034 Uiso 1 1 calc R U
H7B H 0.6985(8) 1.1057(6) 0.61427(15) 0.034 Uiso 1 1 calc R U
C8 C 0.85941(9) 1.09486(8) 0.64992(7) 0.0266(2) Uani 1 1 d . .
H8A H 0.8745(2) 1.1649(9) 0.63916(15) 0.032 Uiso 1 1 calc R U
H8B H 0.9213(8) 1.0552(5) 0.63531(19) 0.032 Uiso 1 1 calc R U
C19 C 0.43569(9) 0.66382(11) 0.66667(7) 0.0300(2) Uani 1 1 d . .
H19A H 0.4693(8) 0.5998(8) 0.6760(4) 0.045 Uiso 1 1 calc R U
H19B H 0.3583(9) 0.6558(8) 0.6625(3) 0.045 Uiso 1 1 calc R U
H19C H 0.4550(9) 0.7083(6) 0.7082(5) 0.045 Uiso 1 1 calc R U
C22 C 1.09566(9) 0.69860(12) 0.52881(8) 0.0344(3) Uani 1 1 d . .
H22A H 1.1281(4) 0.7582(8) 0.5476(7) 0.052 Uiso 1 1 calc R U
H22B H 1.1128(2) 0.6893(10) 0.4775(6) 0.052 Uiso 1 1 calc R U
H22C H 1.1220(4) 0.6439(9) 0.5583(7) 0.052 Uiso 1 1 calc R U
C18 C 0.44557(11) 0.85407(12) 0.57589(9) 0.0398(3) Uani 1 1 d . .
H18A H 0.4789(10) 0.8859(5) 0.6210(7) 0.060 Uiso 1 1 calc R U
H18B H 0.3672(10) 0.86032(15) 0.5765(8) 0.060 Uiso 1 1 calc R U
H18C H 0.4709(10) 0.8864(5) 0.5305(7) 0.060 Uiso 1 1 calc R U
C20 C 0.39864(10) 0.65721(17) 0.49650(8) 0.0505(5) Uani 1 1 d . .
H20A H 0.4110(10) 0.6898(9) 0.4494(7) 0.076 Uiso 1 1 calc R U
H20B H 0.3239(10) 0.6628(11) 0.5071(5) 0.076 Uiso 1 1 calc R U
H20C H 0.4177(10) 0.5883(10) 0.4930(6) 0.076 Uiso 1 1 calc R U
C24 C 0.88371(12) 0.5963(2) 0.48243(11) 0.0710(8) Uani 1 1 d . .
H24A H 0.9041(14) 0.5378(10) 0.5083(8) 0.106 Uiso 1 1 calc R U
H24B H 0.9089(14) 0.5943(9) 0.4333(9) 0.106 Uiso 1 1 calc R U
H24C H 0.8083(13) 0.6016(8) 0.4797(10) 0.106 Uiso 1 1 calc R U
C23 C 0.90254(15) 0.8232(2) 0.48090(11) 0.0746(8) Uani 1 1 d . .
H23A H 0.8279(13) 0.8307(9) 0.4809(11) 0.112 Uiso 1 1 calc R U
H23B H 0.9234(16) 0.8180(7) 0.4311(9) 0.112 Uiso 1 1 calc R U
H23C H 0.9359(15) 0.8784(10) 0.5039(8) 0.112 Uiso 1 1 calc R U

loop_
_atom_site_aniso_label
_atom_site_aniso_U_11
_atom_site_aniso_U_22
_atom_site_aniso_U_33
_atom_site_aniso_U_23
_atom_site_aniso_U_13
_atom_site_aniso_U_12
Co1 0.01218(5) 0.01409(5) 0.01225(5) -0.00015(3) 0.00147(3) -0.00097(3)
Si1 0.01183(9) 0.03013(14) 0.01644(10) -0.00451(9) 0.00144(8) 0.00026(9)
Si2 0.01461(11) 0.0526(2) 0.01792(12) 0.00058(12) 0.00355(9) 0.00604(12)
N1 0.0155(3) 0.0127(3) 0.0156(3) -0.0001(2) 0.0013(2) -0.0009(2)
N2 0.0164(3) 0.0129(3) 0.0141(3) -0.0005(2) 0.0015(2) -0.0014(2)
C2 0.0182(3) 0.0139(3) 0.0165(3) -0.0011(2) 0.0034(3) 0.0005(3)
C3 0.0188(3) 0.0143(3) 0.0139(3) -0.0002(2) 0.0028(2) -0.0014(3)
C5 0.0166(3) 0.0123(3) 0.0211(4) 0.0011(3) 0.0016(3) 0.0001(2)
C17 0.0126(3) 0.0245(4) 0.0150(3) -0.0021(3) 0.0010(2) -0.0008(3)
C12 0.0203(4) 0.0146(3) 0.0197(4) -0.0028(3) -0.0017(3) -0.0005(3)
C21 0.0128(3) 0.0239(4) 0.0178(3) -0.0003(3) 0.0002(2) -0.0018(3)
C11 0.0197(3) 0.0121(3) 0.0167(3) 0.0005(2) 0.0012(3) -0.0011(3)
C13 0.0245(4) 0.0144(3) 0.0305(5) -0.0057(3) -0.0038(3) -0.0001(3)
C4 0.0337(5) 0.0204(4) 0.0180(4) 0.0006(3) 0.0105(3) -0.0029(4)
C6 0.0309(5) 0.0192(4) 0.0209(4) 0.0045(3) -0.0014(3) -0.0054(3)
C10 0.0237(4) 0.0177(4) 0.0239(4) -0.0005(3) -0.0031(3) -0.0044(3)
C16 0.0294(4) 0.0157(4) 0.0215(4) -0.0012(3) -0.0085(3) 0.0014(3)
C15 0.0318(5) 0.0177(4) 0.0289(5) 0.0021(3) -0.0089(4) 0.0030(3)
C9 0.0293(5) 0.0180(4) 0.0328(5) -0.0033(3) 0.0030(4) -0.0086(3)
C14 0.0241(4) 0.0159(4) 0.0366(5) -0.0045(3) -0.0051(4) 0.0035(3)
C1 0.0358(5) 0.0190(4) 0.0271(5) -0.0020(3) 0.0151(4) 0.0037(4)
C7 0.0346(5) 0.0204(4) 0.0310(5) 0.0099(4) 0.0020(4) -0.0031(4)
C8 0.0258(4) 0.0173(4) 0.0377(6) 0.0014(4) 0.0103(4) -0.0036(3)
C19 0.0204(4) 0.0418(6) 0.0284(5) 0.0015(4) 0.0065(4) -0.0085(4)
C22 0.0165(4) 0.0538(8) 0.0336(6) -0.0048(5) 0.0073(4) 0.0023(4)
C18 0.0295(6) 0.0407(7) 0.0501(8) 0.0096(6) 0.0096(5) 0.0152(5)
C20 0.0159(4) 0.1025(14) 0.0332(6) -0.0307(8) 0.0012(4) -0.0086(6)
C24 0.0209(5) 0.130(2) 0.0616(11) -0.0677(13) 0.0011(6) -0.0004(8)
C23 0.0434(8) 0.126(2) 0.0573(10) 0.0642(13) 0.0313(8) 0.0406(11)

loop_
_atom_type_symbol
_atom_type_description
_atom_type_scat_dispersion_real
_atom_type_scat_dispersion_imag
_atom_type_scat_source
C C 0.0033 0.0016 'International Tables Vol C Tables 4.2.6.8 and 6.1.1.4'
H H 0.0000 0.0000 'International Tables Vol C Tables 4.2.6.8 and 6.1.1.4'
Co Co 0.3494 0.9721 'International Tables Vol C Tables 4.2.6.8 and 6.1.1.4'
N N 0.0061 0.0033 'International Tables Vol C Tables 4.2.6.8 and 6.1.1.4'
Si Si 0.0817 0.0704 'International Tables Vol C Tables 4.2.6.8 and 6.1.1.4'

loop_
_geom_angle_atom_site_label_1
_geom_angle_atom_site_label_2
_geom_angle_atom_site_label_3
_geom_angle
C17 Co1 C21 118.59(4)
C17 Co1 N2 110.75(3)
C21 Co1 N2 113.95(3)
C17 Co1 N1 111.23(3)
C21 Co1 N1 116.44(3)
N2 Co1 N1 79.46(3)
C17 Si1 C20 112.29(5)
C17 Si1 C18 112.18(6)
C20 Si1 C18 106.91(9)
C17 Si1 C19 113.11(5)
C20 Si1 C19 105.89(7)
C18 Si1 C19 105.95(6)
C21 Si2 C23 112.22(7)
C21 Si2 C24 110.35(8)
C23 Si2 C24 108.38(13)
C21 Si2 C22 113.03(5)
C23 Si2 C22 105.61(8)
C24 Si2 C22 106.95(7)
C2 N1 C5 122.26(7)
C2 N1 Co1 113.74(6)
C5 N1 Co1 124.00(6)
C3 N2 C11 121.76(7)
C3 N2 Co1 113.97(6)
C11 N2 Co1 124.26(6)
N1 C2 C1 125.76(8)
N1 C2 C3 115.93(8)
C1 C2 C3 118.30(8)
N2 C3 C2 115.48(7)
N2 C3 C4 125.58(8)
C2 C3 C4 118.94(8)
N1 C5 C6 109.40(7)
N1 C5 C10 108.35(7)
C6 C5 C10 110.19(8)
Si1 C17 Co1 121.38(5)
C11 C12 C13 111.07(8)
Si2 C21 Co1 119.72(5)
N2 C11 C12 110.26(7)
N2 C11 C16 106.97(7)
C12 C11 C16 111.18(8)
C14 C13 C12 111.00(8)
C5 C6 C7 111.64(9)
C9 C10 C5 111.62(9)
C15 C16 C11 111.85(8)
C14 C15 C16 111.10(9)
C8 C9 C10 111.51(9)
C13 C14 C15 110.59(9)
C8 C7 C6 111.03(9)
C7 C8 C9 110.76(9)

loop_
_geom_bond_atom_site_label_1
_geom_bond_atom_site_label_2
_geom_bond_distance
Co1 C17 2.0335(9)
Co1 C21 2.0345(9)
Co1 N2 2.0506(7)
Co1 N1 2.0509(7)
Si1 C17 1.8432(9)
Si1 C20 1.8761(13)
Si1 C18 1.8817(15)
Si1 C19 1.8837(12)
Si2 C21 1.8314(10)
Si2 C23 1.8703(19)
Si2 C24 1.8792(19)
Si2 C22 1.8872(12)
N1 C2 1.2911(11)
N1 C5 1.4724(11)
N2 C3 1.2902(11)
N2 C11 1.4731(11)
C2 C1 1.5010(13)
C2 C3 1.5020(12)
C3 C4 1.5027(12)
C5 C6 1.5268(14)
C5 C10 1.5312(13)
C12 C11 1.5261(13)
C12 C13 1.5324(13)
C11 C16 1.5345(13)
C13 C14 1.5225(15)
C6 C7 1.5317(15)
C10 C9 1.5303(14)
C16 C15 1.5270(14)
C15 C14 1.5225(16)
C9 C8 1.5199(17)
C7 C8 1.5192(17)

loop_
_geom_torsion_atom_site_label_1
_geom_torsion_atom_site_label_2
_geom_torsion_atom_site_label_3
_geom_torsion_atom_site_label_4
_geom_torsion
C5 N1 C2 C1 5.98(15)
Co1 N1 C2 C1 -173.22(8)
C5 N1 C2 C3 -172.70(8)
Co1 N1 C2 C3 8.11(10)
C11 N2 C3 C2 171.46(8)
Co1 N2 C3 C2 -9.27(10)
C11 N2 C3 C4 -7.88(14)
Co1 N2 C3 C4 171.39(8)
N1 C2 C3 N2 0.78(12)
C1 C2 C3 N2 -178.00(9)
N1 C2 C3 C4 -179.83(9)
C1 C2 C3 C4 1.39(13)
C2 N1 C5 C6 -158.38(9)
Co1 N1 C5 C6 20.72(10)
C2 N1 C5 C10 81.46(10)
Co1 N1 C5 C10 -99.43(8)
C20 Si1 C17 Co1 -161.82(9)
C18 Si1 C17 Co1 77.73(8)
C19 Si1 C17 Co1 -42.04(8)
C23 Si2 C21 Co1 60.80(11)
C24 Si2 C21 Co1 -60.19(9)
C22 Si2 C21 Co1 -179.89(6)
C3 N2 C11 C12 153.19(8)
Co1 N2 C11 C12 -26.00(10)
C3 N2 C11 C16 -85.78(10)
Co1 N2 C11 C16 95.03(8)
C13 C12 C11 N2 172.77(8)
C13 C12 C11 C16 54.29(10)
C11 C12 C13 C14 -56.66(12)
N1 C5 C6 C7 -174.41(8)
C10 C5 C6 C7 -55.39(11)
N1 C5 C10 C9 174.42(8)
C6 C5 C10 C9 54.76(11)
N2 C11 C16 C15 -174.15(9)
C12 C11 C16 C15 -53.72(11)
C11 C16 C15 C14 54.92(13)
C5 C10 C9 C8 -55.52(12)
C12 C13 C14 C15 57.65(12)
C16 C15 C14 C13 -56.68(12)
C5 C6 C7 C8 56.61(13)
C6 C7 C8 C9 -56.14(13)
C10 C9 C8 C7 55.79(13)
